data_7701063
loop_
_publ_author_name
'Bansal, Deepak'
'Gupta, Rajeev'

_publ_section_title
;
 Selective sensing of ATP by hydroxide-bridged dizinc(ii) complexes
 offering a hydrogen bonding cavity.
;
_journal_issue 39
_journal_name_full 'Dalton transactions (Cambridge, England : 2003)'
_journal_page_first 14737
_journal_page_last 14747
_journal_paper_doi 10.1039/c9dt02404b
_journal_volume 48
_journal_year 2019
_chemical_formula_moiety 'C64 H58 N24 Na2 O14 S8 Zn4'
_chemical_formula_sum 'C64 H58 N24 Na2 O14 S8 Zn4'
_chemical_formula_weight 1951.28
_space_group_crystal_system monoclinic
_space_group_IT_number 14
_space_group_name_Hall '-P 2yn'
_space_group_name_H-M_alt 'P 1 21/n 1'
_symmetry_space_group_name_Hall '-P 2yn'
_symmetry_space_group_name_H-M 'P 1 21/n 1'
_atom_sites_solution_hydrogens mixed
_audit_creation_method SHELXL-2018/3
_audit_update_record
;
2019-09-04 deposited with the CCDC.    2019-09-05 downloaded from the CCDC.
;
_cell_angle_alpha 90
_cell_angle_beta 94.467(5)
_cell_angle_gamma 90
_cell_formula_units_Z 2
_cell_length_a 12.822(5)
_cell_length_b 20.303(5)
_cell_length_c 15.546(5)
_cell_measurement_reflns_used 7098
_cell_measurement_temperature 293(2)
_cell_measurement_theta_max 25.0
_cell_measurement_theta_min 2.94
_cell_volume 4035(2)
_computing_cell_refinement 'CrysAlisPro, Oxford Diffraction Ltd.,'
_computing_data_collection 'CrysAlisPro, Oxford Diffraction Ltd.,'
_computing_data_reduction 'CrysAlisPro, Oxford Diffraction Ltd.,'
_computing_molecular_graphics 'WinGx v2014.1'
_computing_publication_material 'WinGx v2014.1'
_computing_structure_refinement 'SHELXL-2018/3 (Sheldrick, 2018)'
_computing_structure_solution 'SHELXL-2018/3 (Sheldrick, 2018)'
_diffrn_ambient_temperature 293(2)
_diffrn_measured_fraction_theta_full 0.998
_diffrn_measured_fraction_theta_max 0.998
_diffrn_measurement_device_type 'Xcalibur, Ruby, Gemini'
_diffrn_measurement_method '\w scans'
_diffrn_radiation_type MoK\a
_diffrn_radiation_wavelength 0.71073
_diffrn_reflns_av_R_equivalents 0.0228
_diffrn_reflns_av_unetI/netI 0.0192
_diffrn_reflns_Laue_measured_fraction_full 0.998
_diffrn_reflns_Laue_measured_fraction_max 0.998
_diffrn_reflns_limit_h_max 15
_diffrn_reflns_limit_h_min -15
_diffrn_reflns_limit_k_max 24
_diffrn_reflns_limit_k_min -24
_diffrn_reflns_limit_l_max 18
_diffrn_reflns_limit_l_min -18
_diffrn_reflns_number 32022
_diffrn_reflns_point_group_measured_fraction_full 0.998
_diffrn_reflns_point_group_measured_fraction_max 0.998
_diffrn_reflns_theta_full 25.000
_diffrn_reflns_theta_max 25.000
_diffrn_reflns_theta_min 2.936
_diffrn_source 'fine-focus sealed tube'
_exptl_absorpt_coefficient_mu 1.469
_exptl_absorpt_correction_T_max 0.779
_exptl_absorpt_correction_T_min 0.753
_exptl_absorpt_correction_type multi-scan
_exptl_absorpt_process_details sadabs
_exptl_crystal_colour 'Pale Yellow'
_exptl_crystal_density_diffrn 1.606
_exptl_crystal_description cube
_exptl_crystal_F_000 1984
_exptl_crystal_size_max 0.200
_exptl_crystal_size_mid 0.190
_exptl_crystal_size_min 0.170
_refine_diff_density_max 0.369
_refine_diff_density_min -0.324
_refine_diff_density_rms 0.050
_refine_ls_extinction_method none
_refine_ls_goodness_of_fit_ref 1.048
_refine_ls_hydrogen_treatment mixed
_refine_ls_matrix_type full
_refine_ls_number_parameters 559
_refine_ls_number_reflns 7097
_refine_ls_number_restraints 29
_refine_ls_restrained_S_all 1.046
_refine_ls_R_factor_all 0.0360
_refine_ls_R_factor_gt 0.0313
_refine_ls_shift/su_max 0.004
_refine_ls_shift/su_mean 0.000
_refine_ls_structure_factor_coef Fsqd
_refine_ls_weighting_details 'w=1/[\s^2^(Fo^2^)+(0.0341P)^2^+3.1112P] where P=(Fo^2^+2Fc^2^)/3'
_refine_ls_weighting_scheme calc
_refine_ls_wR_factor_gt 0.0751
_refine_ls_wR_factor_ref 0.0773
_reflns_Friedel_coverage 0.000
_reflns_number_gt 6412
_reflns_number_total 7097
_reflns_threshold_expression 'I > 2\s(I)'
_cod_data_source_file c9dt02404b2.cif
_cod_data_source_block 1
_cod_depositor_comments 'Adding full bibliography for 7701061--7701064.cif.'
_cod_database_code 7701063
_shelx_shelxl_version_number 2018/3
_shelx_space_group_comment
;
The symmetry employed for this shelxl refinement is uniquely defined
by the following loop, which should always be used as a source of
symmetry information in preference to the above space-group names.
They are only intended as comments.
;
_shelx_estimated_absorpt_t_min 0.758
_shelx_estimated_absorpt_t_max 0.788

loop_
_space_group_symop_operation_xyz
'x, y, z'
'-x+1/2, y+1/2, -z+1/2'
'-x, -y, -z'
'x-1/2, -y-1/2, z-1/2'

loop_
_atom_site_label
_atom_site_type_symbol
_atom_site_fract_x
_atom_site_fract_y
_atom_site_fract_z
_atom_site_U_iso_or_equiv
_atom_site_adp_type
_atom_site_occupancy
_atom_site_site_symmetry_order
_atom_site_calc_flag
_atom_site_refinement_flags_posn
_atom_site_refinement_flags_adp
_atom_site_refinement_flags_occupancy
_atom_site_disorder_assembly
_atom_site_disorder_group
C1 C 0.45805(18) 0.03918(11) 0.31774(15) 0.0316(5) Uani 1 1 d . . . . .
C2 C 0.3989(2) -0.00611(12) 0.35932(17) 0.0416(6) Uani 1 1 d . . . . .
H2 H 0.408767 -0.012068 0.418706 0.050 Uiso 1 1 calc R U . . .
C3 C 0.3248(2) -0.04225(13) 0.3103(2) 0.0502(7) Uani 1 1 d . . . . .
H3 H 0.283089 -0.072362 0.336945 0.060 Uiso 1 1 calc R U . . .
C4 C 0.3124(2) -0.03381(13) 0.22217(19) 0.0450(6) Uani 1 1 d . . . . .
H4 H 0.263305 -0.058275 0.188590 0.054 Uiso 1 1 calc R U . . .
C5 C 0.37497(18) 0.01197(11) 0.18480(17) 0.0355(5) Uani 1 1 d . . . . .
C6 C 0.37096(18) 0.02296(12) 0.08935(17) 0.0375(6) Uani 1 1 d . . . . .
C7 C 0.43385(19) 0.08606(12) -0.02098(16) 0.0372(6) Uani 1 1 d . . . . .
C8 C 0.4149(3) 0.09378(16) -0.17700(19) 0.0583(8) Uani 1 1 d . . . . .
H8 H 0.399547 0.091638 -0.236394 0.070 Uiso 1 1 calc R U . . .
C9 C 0.4842(2) 0.13460(16) -0.13755(19) 0.0547(8) Uani 1 1 d . . . . .
H9 H 0.522969 0.163897 -0.168192 0.066 Uiso 1 1 calc R U . . .
C10 C 0.54136(18) 0.07995(11) 0.36624(15) 0.0316(5) Uani 1 1 d . . . . .
C11 C 0.66920(18) 0.15812(11) 0.35669(15) 0.0317(5) Uani 1 1 d . . . . .
C12 C 0.7995(2) 0.21738(16) 0.45024(19) 0.0587(8) Uani 1 1 d . . . . .
H12 H 0.844678 0.235794 0.493411 0.070 Uiso 1 1 calc R U . . .
C13 C 0.7967(2) 0.23383(14) 0.36756(18) 0.0488(7) Uani 1 1 d . . . . .
H13 H 0.840948 0.265554 0.347157 0.059 Uiso 1 1 calc R U . . .
C14 C 0.8830(2) 0.30092(14) 0.12922(16) 0.0451(7) Uani 1 1 d . . . . .
C15 C 0.9256(3) 0.35779(16) 0.09645(18) 0.0566(8) Uani 1 1 d . . . . .
H15 H 0.994916 0.358693 0.082710 0.068 Uiso 1 1 calc R U . . .
C16 C 0.8637(3) 0.41227(16) 0.08486(19) 0.0612(9) Uani 1 1 d . . . . .
H16 H 0.890975 0.450579 0.062701 0.073 Uiso 1 1 calc R U . . .
C17 C 0.7610(3) 0.41112(14) 0.10567(19) 0.0560(8) Uani 1 1 d . . . . .
H17 H 0.719335 0.448598 0.099612 0.067 Uiso 1 1 calc R U . . .
C18 C 0.7213(2) 0.35235(13) 0.13598(17) 0.0425(6) Uani 1 1 d . . . . .
C19 C 0.6089(2) 0.34301(12) 0.15350(17) 0.0437(6) Uani 1 1 d . . . . .
C20 C 0.47976(19) 0.26609(12) 0.17292(15) 0.0338(5) Uani 1 1 d . . . . .
C21 C 0.2908(2) 0.26255(16) 0.1851(2) 0.0587(8) Uani 1 1 d . . . . .
H21 H 0.219676 0.268915 0.189967 0.070 Uiso 1 1 calc R U . . .
C22 C 0.3368(2) 0.20409(14) 0.18095(19) 0.0472(7) Uani 1 1 d . . . . .
H22 H 0.299461 0.164883 0.182235 0.057 Uiso 1 1 calc R U . . .
C23 C 0.9423(2) 0.23842(15) 0.14481(18) 0.0484(7) Uani 1 1 d . . . . .
C24 C 0.9203(2) 0.12666(15) 0.1791(2) 0.0512(7) Uani 1 1 d . . . . .
C25 C 1.0201(3) 0.0257(2) 0.2024(3) 0.0993(15) Uani 1 1 d . . . . .
H25 H 1.067635 -0.008775 0.209642 0.119 Uiso 1 1 calc R U . . .
C26 C 0.9178(3) 0.02059(18) 0.2111(3) 0.0862(12) Uani 1 1 d . . . . .
H26 H 0.887147 -0.018986 0.225580 0.103 Uiso 1 1 calc R U . . .
O7 O 0.8492(4) 0.1190(3) -0.0693(4) 0.1041(16) Uani 0.818(10) 1 d D . P A 1
C30 C 0.9435(6) 0.1116(4) -0.0579(8) 0.096(2) Uani 0.818(10) 1 d D . P A 1
H30 H 0.967788 0.070098 -0.040783 0.115 Uiso 0.818(10) 1 calc R U P A 1
N12 N 1.0127(4) 0.1568(3) -0.0677(4) 0.0856(16) Uani 0.818(10) 1 d D . P A 1
C31 C 1.1245(5) 0.1439(6) -0.0544(6) 0.168(4) Uani 0.818(10) 1 d D U P A 1
H31A H 1.162509 0.183498 -0.064809 0.252 Uiso 0.818(10) 1 calc R U P A 1
H31B H 1.141221 0.129589 0.003864 0.252 Uiso 0.818(10) 1 calc R U P A 1
H31C H 1.143483 0.110194 -0.093581 0.252 Uiso 0.818(10) 1 calc R U P A 1
C32 C 0.9811(7) 0.2234(4) -0.0868(4) 0.114(3) Uani 0.818(10) 1 d D U P A 1
H32A H 1.041974 0.250242 -0.091908 0.172 Uiso 0.818(10) 1 calc R U P A 1
H32B H 0.937943 0.224502 -0.140081 0.172 Uiso 0.818(10) 1 calc R U P A 1
H32C H 0.942274 0.240102 -0.041106 0.172 Uiso 0.818(10) 1 calc R U P A 1
O7A O 0.8476(18) 0.1398(14) -0.044(2) 0.1041(16) Uani 0.182(10) 1 d D . P A 2
C30A C 0.925(2) 0.1048(19) -0.040(4) 0.096(2) Uani 0.182(10) 1 d D . P A 2
H30A H 0.916609 0.060569 -0.027316 0.115 Uiso 0.182(10) 1 calc R U P A 2
N12A N 1.0185(18) 0.1248(13) -0.053(2) 0.0856(16) Uani 0.182(10) 1 d D . P A 2
C31A C 1.1118(19) 0.086(2) -0.030(3) 0.168(4) Uani 0.182(10) 1 d D U P A 2
H31D H 1.172484 0.109904 -0.044738 0.252 Uiso 0.182(10) 1 calc R U P A 2
H31E H 1.116914 0.078220 0.031497 0.252 Uiso 0.182(10) 1 calc R U P A 2
H31F H 1.107671 0.044881 -0.059735 0.252 Uiso 0.182(10) 1 calc R U P A 2
C32A C 1.029(4) 0.1856(17) -0.096(2) 0.114(3) Uani 0.182(10) 1 d D U P A 2
H32D H 1.102108 0.194357 -0.101320 0.172 Uiso 0.182(10) 1 calc R U P A 2
H32E H 0.993125 0.183625 -0.152388 0.172 Uiso 0.182(10) 1 calc R U P A 2
H32F H 1.000035 0.220181 -0.063302 0.172 Uiso 0.182(10) 1 calc R U P A 2
O6 O 0.676(3) 0.2276(12) -0.089(2) 0.0999(13) Uani 0.129(5) 1 d D . P A 1
C27 C 0.718(2) 0.2829(12) -0.082(2) 0.0866(15) Uani 0.129(5) 1 d D . P A 1
H27 H 0.788766 0.286580 -0.065721 0.104 Uiso 0.129(5) 1 calc R U P A 1
N11 N 0.660(3) 0.3371(12) -0.098(3) 0.0824(13) Uani 0.129(5) 1 d D . P A 1
C28 C 0.712(3) 0.4008(15) -0.099(3) 0.0978(18) Uani 0.129(5) 1 d D . P A 1
H28A H 0.661276 0.434795 -0.111624 0.147 Uiso 0.129(5) 1 calc R U P A 1
H28B H 0.749030 0.408861 -0.044220 0.147 Uiso 0.129(5) 1 calc R U P A 1
H28C H 0.761116 0.400688 -0.143225 0.147 Uiso 0.129(5) 1 calc R U P A 1
C29 C 0.550(3) 0.337(2) -0.087(3) 0.114(2) Uani 0.129(5) 1 d D . P A 1
H29A H 0.521219 0.379829 -0.101680 0.171 Uiso 0.129(5) 1 calc R U P A 1
H29B H 0.515780 0.304699 -0.124864 0.171 Uiso 0.129(5) 1 calc R U P A 1
H29C H 0.538402 0.326834 -0.028611 0.171 Uiso 0.129(5) 1 calc R U P A 1
O6A O 0.6886(4) 0.2401(2) -0.0462(3) 0.0999(13) Uani 0.871(5) 1 d D . P A 2
C27A C 0.6178(4) 0.2806(3) -0.0488(3) 0.0866(15) Uani 0.871(5) 1 d D . P A 2
H27A H 0.554741 0.267402 -0.028595 0.104 Uiso 0.871(5) 1 calc R U P A 2
N11A N 0.6236(4) 0.3422(2) -0.0785(3) 0.0824(13) Uani 0.871(5) 1 d D . P A 2
C28A C 0.7187(4) 0.3632(3) -0.1169(4) 0.0978(18) Uani 0.871(5) 1 d D . P A 2
H28D H 0.711408 0.408298 -0.135089 0.147 Uiso 0.871(5) 1 calc R U P A 2
H28E H 0.777428 0.359213 -0.075059 0.147 Uiso 0.871(5) 1 calc R U P A 2
H28F H 0.729562 0.335958 -0.165869 0.147 Uiso 0.871(5) 1 calc R U P A 2
C29A C 0.5402(5) 0.3887(3) -0.0745(4) 0.114(2) Uani 0.871(5) 1 d D . P A 2
H29D H 0.560003 0.429749 -0.099066 0.171 Uiso 0.871(5) 1 calc R U P A 2
H29E H 0.478613 0.372013 -0.106422 0.171 Uiso 0.871(5) 1 calc R U P A 2
H29F H 0.525854 0.395346 -0.015459 0.171 Uiso 0.871(5) 1 calc R U P A 2
Na1 Na 0.69231(9) 0.12841(6) -0.01249(7) 0.0548(3) Uani 1 1 d . . . . .
N1 N 0.43045(15) 0.07251(10) 0.06546(13) 0.0356(5) Uani 1 1 d . . . . .
N2 N 0.44532(14) 0.04795(9) 0.23264(12) 0.0306(4) Uani 1 1 d . . . . .
N3 N 0.59191(14) 0.12119(9) 0.31686(12) 0.0308(4) Uani 1 1 d . . . . .
N4 N 0.72391(15) 0.20078(10) 0.31394(13) 0.0354(5) Uani 1 1 d . . . . .
N5 N 0.49536(18) 0.13118(12) -0.04898(15) 0.0483(6) Uani 1 1 d . . . . .
N6 N 0.88033(16) 0.18853(11) 0.16438(14) 0.0432(5) Uani 1 1 d . . . . .
N7 N 0.78200(16) 0.29975(10) 0.14702(13) 0.0390(5) Uani 1 1 d . . . . .
N8 N 0.58237(15) 0.27930(9) 0.16510(13) 0.0348(5) Uani 1 1 d . . . . .
N9 N 0.44330(15) 0.20527(10) 0.17469(13) 0.0347(4) Uani 1 1 d . . . . .
N10 N 0.8604(2) 0.07737(12) 0.1973(2) 0.0633(7) Uani 1 1 d . . . . .
O1 O 0.55691(14) 0.07134(9) 0.44522(11) 0.0430(4) Uani 1 1 d . . . . .
O2 O 0.31537(16) -0.01379(10) 0.04122(13) 0.0550(5) Uani 1 1 d . . . . .
O3 O 1.03774(15) 0.23704(13) 0.13858(17) 0.0745(7) Uani 1 1 d . . . . .
O4 O 0.55046(18) 0.39124(9) 0.15412(16) 0.0667(6) Uani 1 1 d . . . . .
O5 O 0.66169(12) 0.13122(8) 0.13109(10) 0.0314(4) Uani 1 1 d D . . . .
Zn1 Zn 0.52329(2) 0.11919(2) 0.16802(2) 0.03235(8) Uani 1 1 d . . . . .
Zn2 Zn 0.71967(2) 0.21197(2) 0.18402(2) 0.03333(8) Uani 1 1 d . . . . .
S1 S 0.70858(6) 0.15749(4) 0.46698(4) 0.04894(18) Uani 1 1 d . . . . .
S2 S 0.35793(6) 0.04561(4) -0.10309(5) 0.05422(19) Uani 1 1 d . . . . .
S3 S 1.05188(7) 0.10505(6) 0.17589(8) 0.0855(3) Uani 1 1 d . . . . .
S4 S 0.38115(6) 0.32478(4) 0.18000(5) 0.05360(19) Uani 1 1 d . . . . .
H5A H 0.7050(19) 0.1007(12) 0.1543(17) 0.050(8) Uiso 1 1 d D . . . .

loop_
_atom_site_aniso_label
_atom_site_aniso_U_11
_atom_site_aniso_U_22
_atom_site_aniso_U_33
_atom_site_aniso_U_23
_atom_site_aniso_U_13
_atom_site_aniso_U_12
C1 0.0301(12) 0.0273(11) 0.0384(13) 0.0022(10) 0.0098(10) 0.0011(9)
C2 0.0446(15) 0.0383(14) 0.0435(15) 0.0049(11) 0.0129(12) -0.0040(11)
C3 0.0479(16) 0.0428(15) 0.0622(19) 0.0032(13) 0.0181(14) -0.0176(13)
C4 0.0383(14) 0.0412(14) 0.0564(17) -0.0039(13) 0.0086(12) -0.0125(11)
C5 0.0285(12) 0.0308(12) 0.0477(15) -0.0036(11) 0.0063(11) -0.0022(10)
C6 0.0310(12) 0.0365(13) 0.0445(14) -0.0063(11) 0.0000(11) -0.0020(11)
C7 0.0330(13) 0.0420(14) 0.0356(13) -0.0036(11) -0.0027(10) 0.0058(11)
C8 0.075(2) 0.0642(19) 0.0348(15) 0.0001(14) -0.0033(14) 0.0217(17)
C9 0.0589(19) 0.0633(19) 0.0422(16) 0.0146(14) 0.0068(14) 0.0153(15)
C10 0.0352(12) 0.0285(12) 0.0318(13) 0.0019(10) 0.0076(10) 0.0030(10)
C11 0.0317(12) 0.0344(12) 0.0290(12) 0.0013(10) 0.0024(10) 0.0007(10)
C12 0.0552(18) 0.075(2) 0.0437(17) -0.0038(15) -0.0095(14) -0.0252(16)
C13 0.0423(15) 0.0570(17) 0.0465(16) -0.0028(13) -0.0002(12) -0.0204(13)
C14 0.0457(15) 0.0589(17) 0.0312(13) -0.0024(12) 0.0051(11) -0.0251(13)
C15 0.0592(19) 0.068(2) 0.0435(16) 0.0021(15) 0.0076(14) -0.0361(17)
C16 0.082(2) 0.058(2) 0.0428(17) 0.0093(14) 0.0000(16) -0.0418(18)
C17 0.077(2) 0.0423(16) 0.0464(17) 0.0071(13) -0.0075(15) -0.0207(15)
C18 0.0536(16) 0.0364(14) 0.0365(14) 0.0015(11) -0.0036(12) -0.0149(12)
C19 0.0540(16) 0.0330(14) 0.0431(15) 0.0007(11) -0.0020(12) -0.0034(12)
C20 0.0359(13) 0.0341(13) 0.0311(12) 0.0002(10) 0.0015(10) 0.0050(10)
C21 0.0334(14) 0.070(2) 0.073(2) 0.0046(17) 0.0076(14) 0.0122(14)
C22 0.0289(13) 0.0552(17) 0.0582(18) 0.0074(14) 0.0069(12) -0.0018(12)
C23 0.0349(14) 0.0692(19) 0.0417(15) -0.0033(14) 0.0070(12) -0.0144(13)
C24 0.0331(14) 0.0659(19) 0.0542(18) -0.0061(15) -0.0001(12) 0.0047(13)
C25 0.069(3) 0.081(3) 0.143(4) -0.013(3) -0.021(3) 0.034(2)
C26 0.075(3) 0.055(2) 0.125(4) 0.003(2) -0.014(2) 0.0166(19)
O7 0.0644(19) 0.114(4) 0.139(5) -0.046(3) 0.041(2) -0.043(2)
C30 0.085(4) 0.088(4) 0.118(7) -0.033(3) 0.036(4) -0.029(3)
N12 0.067(2) 0.105(5) 0.089(4) -0.016(4) 0.029(2) -0.039(3)
C31 0.061(3) 0.241(12) 0.208(9) -0.026(9) 0.048(4) -0.029(5)
C32 0.155(7) 0.109(5) 0.080(4) -0.008(4) 0.016(4) -0.072(5)
O7A 0.0644(19) 0.114(4) 0.139(5) -0.046(3) 0.041(2) -0.043(2)
C30A 0.085(4) 0.088(4) 0.118(7) -0.033(3) 0.036(4) -0.029(3)
N12A 0.067(2) 0.105(5) 0.089(4) -0.016(4) 0.029(2) -0.039(3)
C31A 0.061(3) 0.241(12) 0.208(9) -0.026(9) 0.048(4) -0.029(5)
C32A 0.155(7) 0.109(5) 0.080(4) -0.008(4) 0.016(4) -0.072(5)
O6 0.110(3) 0.077(2) 0.114(4) -0.001(2) 0.015(3) -0.019(2)
C27 0.086(3) 0.088(4) 0.086(3) 0.002(3) 0.011(3) -0.028(3)
N11 0.094(4) 0.086(2) 0.067(3) 0.005(2) 0.003(2) -0.018(2)
C28 0.104(4) 0.104(5) 0.084(4) 0.006(3) -0.004(3) -0.025(4)
C29 0.133(5) 0.119(5) 0.087(4) 0.002(4) -0.003(3) 0.022(4)
O6A 0.110(3) 0.077(2) 0.114(4) -0.001(2) 0.015(3) -0.019(2)
C27A 0.086(3) 0.088(4) 0.086(3) 0.002(3) 0.011(3) -0.028(3)
N11A 0.094(4) 0.086(2) 0.067(3) 0.005(2) 0.003(2) -0.018(2)
C28A 0.104(4) 0.104(5) 0.084(4) 0.006(3) -0.004(3) -0.025(4)
C29A 0.133(5) 0.119(5) 0.087(4) 0.002(4) -0.003(3) 0.022(4)
Na1 0.0599(7) 0.0610(7) 0.0453(6) -0.0099(5) 0.0146(5) -0.0202(6)
N1 0.0302(10) 0.0416(11) 0.0346(11) -0.0019(9) 0.0009(8) -0.0053(9)
N2 0.0273(10) 0.0290(10) 0.0360(11) 0.0002(8) 0.0052(8) -0.0028(8)
N3 0.0302(10) 0.0329(10) 0.0295(10) 0.0021(8) 0.0037(8) -0.0044(8)
N4 0.0329(11) 0.0394(11) 0.0338(11) 0.0017(9) 0.0015(9) -0.0086(9)
N5 0.0450(13) 0.0596(15) 0.0401(13) 0.0089(11) 0.0026(10) -0.0019(11)
N6 0.0309(11) 0.0513(13) 0.0480(13) -0.0009(10) 0.0069(10) -0.0062(10)
N7 0.0418(12) 0.0412(12) 0.0341(11) 0.0015(9) 0.0036(9) -0.0175(10)
N8 0.0363(11) 0.0290(10) 0.0391(11) 0.0016(8) 0.0024(9) -0.0020(8)
N9 0.0290(10) 0.0367(11) 0.0384(11) 0.0022(9) 0.0025(9) -0.0011(8)
N10 0.0469(14) 0.0483(14) 0.094(2) 0.0046(14) -0.0008(14) 0.0065(12)
O1 0.0566(11) 0.0436(10) 0.0291(9) 0.0047(8) 0.0062(8) -0.0094(8)
O2 0.0586(12) 0.0517(12) 0.0532(12) -0.0101(9) -0.0061(10) -0.0213(10)
O3 0.0321(11) 0.0995(18) 0.0928(18) 0.0022(14) 0.0120(11) -0.0180(11)
O4 0.0697(14) 0.0317(11) 0.0984(18) 0.0031(11) 0.0054(13) 0.0054(10)
O5 0.0290(8) 0.0315(9) 0.0341(9) -0.0018(7) 0.0046(7) -0.0037(7)
Zn1 0.02853(15) 0.03074(15) 0.03830(16) 0.00183(11) 0.00587(11) -0.00570(11)
Zn2 0.03279(15) 0.03315(15) 0.03450(16) 0.00020(11) 0.00545(11) -0.00970(11)
S1 0.0525(4) 0.0620(4) 0.0311(3) 0.0043(3) -0.0043(3) -0.0127(3)
S2 0.0623(5) 0.0540(4) 0.0436(4) -0.0094(3) -0.0133(3) 0.0025(4)
S3 0.0363(4) 0.1074(8) 0.1114(8) -0.0151(6) -0.0024(5) 0.0167(5)
S4 0.0465(4) 0.0465(4) 0.0676(5) -0.0007(3) 0.0034(3) 0.0170(3)

loop_
_atom_type_symbol
_atom_type_description
_atom_type_scat_dispersion_real
_atom_type_scat_dispersion_imag
_atom_type_scat_source
C C 0.0033 0.0016 'International Tables Vol C Tables 4.2.6.8 and 6.1.1.4'
H H 0.0000 0.0000 'International Tables Vol C Tables 4.2.6.8 and 6.1.1.4'
N N 0.0061 0.0033 'International Tables Vol C Tables 4.2.6.8 and 6.1.1.4'
O O 0.0106 0.0060 'International Tables Vol C Tables 4.2.6.8 and 6.1.1.4'
Zn Zn 0.2839 1.4301 'International Tables Vol C Tables 4.2.6.8 and 6.1.1.4'
S S 0.1246 0.1234 'International Tables Vol C Tables 4.2.6.8 and 6.1.1.4'
Na Na 0.0362 0.0249 'International Tables Vol C Tables 4.2.6.8 and 6.1.1.4'

loop_
_geom_angle_atom_site_label_1
_geom_angle_atom_site_label_2
_geom_angle_atom_site_label_3
_geom_angle
_geom_angle_site_symmetry_1
_geom_angle_site_symmetry_3
N2 C1 C2 121.6(2) . .
N2 C1 C10 116.79(19) . .
C2 C1 C10 121.6(2) . .
C3 C2 C1 118.3(3) . .
C3 C2 H2 120.9 . .
C1 C2 H2 120.8 . .
C4 C3 C2 120.2(2) . .
C4 C3 H3 119.9 . .
C2 C3 H3 119.9 . .
C3 C4 C5 118.4(2) . .
C3 C4 H4 120.8 . .
C5 C4 H4 120.8 . .
N2 C5 C4 121.3(2) . .
N2 C5 C6 116.0(2) . .
C4 C5 C6 122.6(2) . .
O2 C6 N1 126.9(2) . .
O2 C6 C5 118.8(2) . .
N1 C6 C5 114.3(2) . .
N5 C7 N1 122.1(2) . .
N5 C7 S2 113.74(19) . .
N1 C7 S2 124.12(19) . .
C9 C8 S2 110.5(2) . .
C9 C8 H8 124.7 . .
S2 C8 H8 124.7 . .
C8 C9 N5 116.4(3) . .
C8 C9 H9 121.8 . .
N5 C9 H9 121.8 . .
O1 C10 N3 127.5(2) . .
O1 C10 C1 118.1(2) . .
N3 C10 C1 114.4(2) . .
N4 C11 N3 122.0(2) . .
N4 C11 S1 111.88(17) . .
N3 C11 S1 126.11(18) . .
C13 C12 S1 111.0(2) . .
C13 C12 H12 124.5 . .
S1 C12 H12 124.5 . .
C12 C13 N4 115.5(2) . .
C12 C13 H13 122.3 . .
N4 C13 H13 122.3 . .
N7 C14 C15 120.1(3) . .
N7 C14 C23 116.0(2) . .
C15 C14 C23 123.8(3) . .
C16 C15 C14 118.7(3) . .
C16 C15 H15 120.7 . .
C14 C15 H15 120.7 . .
C15 C16 C17 120.7(3) . .
C15 C16 H16 119.6 . .
C17 C16 H16 119.6 . .
C16 C17 C18 118.3(3) . .
C16 C17 H17 120.9 . .
C18 C17 H17 120.9 . .
N7 C18 C17 120.5(3) . .
N7 C18 C19 116.0(2) . .
C17 C18 C19 123.4(3) . .
O4 C19 N8 126.8(3) . .
O4 C19 C18 119.6(2) . .
N8 C19 C18 113.6(2) . .
N9 C20 N8 122.2(2) . .
N9 C20 S4 112.15(18) . .
N8 C20 S4 125.61(18) . .
C22 C21 S4 110.5(2) . .
C22 C21 H21 124.7 . .
S4 C21 H21 124.7 . .
C21 C22 N9 115.7(3) . .
C21 C22 H22 122.1 . .
N9 C22 H22 122.1 . .
O3 C23 N6 127.6(3) . .
O3 C23 C14 120.2(3) . .
N6 C23 C14 112.2(2) . .
N10 C24 N6 121.4(2) . .
N10 C24 S3 113.5(2) . .
N6 C24 S3 125.1(2) . .
C26 C25 S3 110.6(3) . .
C26 C25 H25 124.7 . .
S3 C25 H25 124.7 . .
C25 C26 N10 115.9(4) . .
C25 C26 H26 122.0 . .
N10 C26 H26 122.0 . .
C30 O7 Na1 148.7(7) . .
O7 C30 N12 125.3(7) . .
O7 C30 H30 117.3 . .
N12 C30 H30 117.3 . .
C30 N12 C32 120.5(5) . .
C30 N12 C31 122.2(7) . .
C32 N12 C31 117.2(6) . .
N12 C31 H31A 109.5 . .
N12 C31 H31B 109.5 . .
H31A C31 H31B 109.5 . .
N12 C31 H31C 109.5 . .
H31A C31 H31C 109.5 . .
H31B C31 H31C 109.5 . .
N12 C32 H32A 109.5 . .
N12 C32 H32B 109.5 . .
H32A C32 H32B 109.5 . .
N12 C32 H32C 109.5 . .
H32A C32 H32C 109.5 . .
H32B C32 H32C 109.5 . .
C30A O7A Na1 135(2) . .
O7A C30A N12A 125(3) . .
O7A C30A Na1 28.6(16) . .
N12A C30A Na1 153(3) . .
O7A C30A H30A 117.6 . .
N12A C30A H30A 117.6 . .
Na1 C30A H30A 89.3 . .
C30A N12A C32A 118(2) . .
C30A N12A C31A 123(2) . .
C32A N12A C31A 119(2) . .
N12A C31A H31D 109.5 . .
N12A C31A H31E 109.5 . .
H31D C31A H31E 109.5 . .
N12A C31A H31F 109.5 . .
H31D C31A H31F 109.5 . .
H31E C31A H31F 109.5 . .
N12A C32A H32D 109.5 . .
N12A C32A H32E 109.5 . .
H32D C32A H32E 109.5 . .
N12A C32A H32F 109.5 . .
H32D C32A H32F 109.5 . .
H32E C32A H32F 109.5 . .
C27 O6 Na1 135(3) . .
O6 C27 N11 120(3) . .
O6 C27 H27 120.0 . .
N11 C27 H27 120.0 . .
C27 N11 C29 121(2) . .
C27 N11 C28 119(2) . .
C29 N11 C28 117(2) . .
N11 C28 H28A 109.5 . .
N11 C28 H28B 109.5 . .
H28A C28 H28B 109.5 . .
N11 C28 H28C 109.5 . .
H28A C28 H28C 109.5 . .
H28B C28 H28C 109.5 . .
N11 C29 H29A 109.5 . .
N11 C29 H29B 109.5 . .
H29A C29 H29B 109.5 . .
N11 C29 H29C 109.5 . .
H29A C29 H29C 109.5 . .
H29B C29 H29C 109.5 . .
C27A O6A Na1 131.7(4) . .
O6A C27A N11A 125.5(5) . .
O6A C27A H27A 117.3 . .
N11A C27A H27A 117.3 . .
C27A N11A C29A 122.7(5) . .
C27A N11A C28A 118.9(5) . .
C29A N11A C28A 118.4(5) . .
N11A C28A H28D 109.5 . .
N11A C28A H28E 109.5 . .
H28D C28A H28E 109.5 . .
N11A C28A H28F 109.5 . .
H28D C28A H28F 109.5 . .
H28E C28A H28F 109.5 . .
N11A C29A H29D 109.5 . .
N11A C29A H29E 109.5 . .
H29D C29A H29E 109.5 . .
N11A C29A H29F 109.5 . .
H29D C29A H29F 109.5 . .
H29E C29A H29F 109.5 . .
O7A Na1 O5 117.5(9) . .
O7 Na1 O5 127.23(17) . .
O7A Na1 O6A 81.0(9) . .
O5 Na1 O6A 101.09(13) . .
O7 Na1 O6 85.4(9) . .
O5 Na1 O6 117.3(8) . .
O7A Na1 O2 95.2(7) . 3_655
O7 Na1 O2 82.45(16) . 3_655
O5 Na1 O2 101.53(8) . 3_655
O6A Na1 O2 156.14(14) . 3_655
O6 Na1 O2 138.4(8) . 3_655
O7A Na1 N5 152.6(10) . .
O7 Na1 N5 144.08(17) . .
O5 Na1 N5 88.53(8) . .
O6A Na1 N5 85.75(14) . .
O6 Na1 N5 79.7(9) . .
O2 Na1 N5 87.35(8) 3_655 .
O7A Na1 C30A 16.2(9) . .
O5 Na1 C30A 112.4(13) . .
O6A Na1 C30A 97.0(6) . .
O2 Na1 C30A 81.2(8) 3_655 .
N5 Na1 C30A 157.8(13) . .
O7A Na1 Zn2 96.8(7) . .
O7 Na1 Zn2 110.54(14) . .
O5 Na1 Zn2 31.79(4) . .
O6A Na1 Zn2 73.86(12) . .
O6 Na1 Zn2 91.5(8) . .
O2 Na1 Zn2 129.98(7) 3_655 .
N5 Na1 Zn2 102.40(7) . .
C30A Na1 Zn2 99.6(13) . .
O7A Na1 Zn1 144.0(9) . .
O7 Na1 Zn1 152.33(17) . .
O5 Na1 Zn1 26.52(4) . .
O6A Na1 Zn1 102.61(13) . .
O6 Na1 Zn1 113.5(9) . .
O2 Na1 Zn1 94.33(6) 3_655 .
N5 Na1 Zn1 62.50(6) . .
C30A Na1 Zn1 137.1(12) . .
Zn2 Na1 Zn1 51.84(2) . .
O7A Na1 H5A 105.4(11) . .
O7 Na1 H5A 112.1(5) . .
O5 Na1 H5A 19.1(4) . .
O6A Na1 H5A 115.2(6) . .
O6 Na1 H5A 132.7(9) . .
O2 Na1 H5A 88.5(5) 3_655 .
N5 Na1 H5A 102.0(5) . .
C30A Na1 H5A 96.8(13) . .
Zn2 Na1 H5A 41.5(5) . .
Zn1 Na1 H5A 40.3(5) . .
C6 N1 C7 119.0(2) . .
C6 N1 Zn1 115.14(16) . .
C7 N1 Zn1 125.61(16) . .
C1 N2 C5 120.2(2) . .
C1 N2 Zn1 123.42(15) . .
C5 N2 Zn1 116.26(16) . .
C10 N3 C11 117.0(2) . .
C10 N3 Zn1 112.55(15) . .
C11 N3 Zn1 130.38(15) . .
C11 N4 C13 112.0(2) . .
C11 N4 Zn2 126.74(16) . .
C13 N4 Zn2 120.82(17) . .
C7 N5 C9 110.5(2) . .
C7 N5 Na1 121.65(17) . .
C9 N5 Na1 104.39(18) . .
C23 N6 C24 120.8(2) . .
C23 N6 Zn2 117.10(19) . .
C24 N6 Zn2 121.83(18) . .
C18 N7 C14 121.6(2) . .
C18 N7 Zn2 119.88(17) . .
C14 N7 Zn2 118.34(19) . .
C19 N8 C20 117.1(2) . .
C19 N8 Zn2 113.55(17) . .
C20 N8 Zn2 128.89(15) . .
C20 N9 C22 111.9(2) . .
C20 N9 Zn1 128.43(16) . .
C22 N9 Zn1 119.71(17) . .
C24 N10 C26 111.1(3) . .
C6 O2 Na1 135.82(18) . 3_655
Zn1 O5 Zn2 108.09(8) . .
Zn1 O5 Na1 121.24(8) . .
Zn2 O5 Na1 109.98(8) . .
Zn1 O5 H5A 110.6(18) . .
Zn2 O5 H5A 102.0(18) . .
Na1 O5 H5A 103.2(18) . .
O5 Zn1 N9 112.76(7) . .
O5 Zn1 N2 136.71(7) . .
N9 Zn1 N2 108.20(8) . .
O5 Zn1 N1 107.89(7) . .
N9 Zn1 N1 99.53(8) . .
N2 Zn1 N1 77.84(8) . .
O5 Zn1 N3 90.46(7) . .
N9 Zn1 N3 94.84(7) . .
N2 Zn1 N3 72.48(7) . .
N1 Zn1 N3 149.82(7) . .
O5 Zn1 Zn2 36.30(5) . .
N9 Zn1 Zn2 83.38(6) . .
N2 Zn1 Zn2 142.96(5) . .
N1 Zn1 Zn2 136.26(6) . .
N3 Zn1 Zn2 71.53(4) . .
O5 Zn1 Na1 32.24(5) . .
N9 Zn1 Na1 108.93(6) . .
N2 Zn1 Na1 138.00(6) . .
N1 Zn1 Na1 77.32(6) . .
N3 Zn1 Na1 122.56(5) . .
Zn2 Zn1 Na1 60.90(2) . .
O5 Zn2 N4 107.75(7) . .
O5 Zn2 N7 138.88(8) . .
N4 Zn2 N7 113.28(8) . .
O5 Zn2 N6 95.24(8) . .
N4 Zn2 N6 99.45(8) . .
N7 Zn2 N6 75.83(9) . .
O5 Zn2 N8 100.84(7) . .
N4 Zn2 N8 99.18(8) . .
N7 Zn2 N8 75.61(8) . .
N6 Zn2 N8 150.29(8) . .
O5 Zn2 Zn1 35.61(5) . .
N4 Zn2 Zn1 88.33(5) . .
N7 Zn2 Zn1 145.68(6) . .
N6 Zn2 Zn1 128.67(6) . .
N8 Zn2 Zn1 74.77(6) . .
O5 Zn2 Na1 38.23(5) . .
N4 Zn2 Na1 144.14(6) . .
N7 Zn2 Na1 101.04(6) . .
N6 Zn2 Na1 78.52(6) . .
N8 Zn2 Na1 99.10(6) . .
Zn1 Zn2 Na1 67.26(2) . .
C12 S1 C11 89.64(13) . .
C8 S2 C7 88.81(15) . .
C25 S3 C24 88.90(18) . .
C21 S4 C20 89.73(13) . .

loop_
_geom_bond_atom_site_label_1
_geom_bond_atom_site_label_2
_geom_bond_distance
_geom_bond_site_symmetry_2
C1 N2 1.332(3) .
C1 C2 1.384(3) .
C1 C10 1.506(3) .
C2 C3 1.381(4) .
C2 H2 0.9300 .
C3 C4 1.378(4) .
C3 H3 0.9300 .
C4 C5 1.385(3) .
C4 H4 0.9300 .
C5 N2 1.340(3) .
C5 C6 1.498(4) .
C6 O2 1.241(3) .
C6 N1 1.333(3) .
C7 N5 1.306(3) .
C7 N1 1.376(3) .
C7 S2 1.749(2) .
C8 C9 1.329(5) .
C8 S2 1.715(3) .
C8 H8 0.9300 .
C9 N5 1.375(4) .
C9 H9 0.9300 .
C10 O1 1.241(3) .
C10 N3 1.337(3) .
C11 N4 1.325(3) .
C11 N3 1.354(3) .
C11 S1 1.749(2) .
C12 C13 1.326(4) .
C12 S1 1.719(3) .
C12 H12 0.9300 .
C13 N4 1.377(3) .
C13 H13 0.9300 .
C14 N7 1.345(3) .
C14 C15 1.391(4) .
C14 C23 1.489(4) .
C15 C16 1.365(5) .
C15 H15 0.9300 .
C16 C17 1.380(5) .
C16 H16 0.9300 .
C17 C18 1.394(4) .
C17 H17 0.9300 .
C18 N7 1.325(3) .
C18 C19 1.499(4) .
C19 O4 1.233(3) .
C19 N8 1.353(3) .
C20 N9 1.321(3) .
C20 N8 1.357(3) .
C20 S4 1.747(2) .
C21 C22 1.329(4) .
C21 S4 1.720(3) .
C21 H21 0.9300 .
C22 N9 1.376(3) .
C22 H22 0.9300 .
C23 O3 1.236(3) .
C23 N6 1.337(3) .
C24 N10 1.305(4) .
C24 N6 1.369(4) .
C24 S3 1.748(3) .
C25 C26 1.333(6) .
C25 S3 1.719(5) .
C25 H25 0.9300 .
C26 N10 1.375(4) .
C26 H26 0.9300 .
O7 C30 1.218(7) .
O7 Na1 2.267(5) .
C30 N12 1.293(7) .
C30 H30 0.9300 .
N12 C32 1.437(8) .
N12 C31 1.456(8) .
C31 H31A 0.9600 .
C31 H31B 0.9600 .
C31 H31C 0.9600 .
C32 H32A 0.9600 .
C32 H32B 0.9600 .
C32 H32C 0.9600 .
O7A C30A 1.219(19) .
O7A Na1 2.10(2) .
C30A N12A 1.294(17) .
C30A Na1 3.09(3) .
C30A H30A 0.9300 .
N12A C32A 1.414(19) .
N12A C31A 1.454(18) .
C31A H31D 0.9600 .
C31A H31E 0.9600 .
C31A H31F 0.9600 .
C32A H32D 0.9600 .
C32A H32E 0.9600 .
C32A H32F 0.9600 .
O6 C27 1.242(19) .
O6 Na1 2.34(3) .
C27 N11 1.339(18) .
C27 H27 0.9300 .
N11 C29 1.438(19) .
N11 C28 1.457(18) .
C28 H28A 0.9600 .
C28 H28B 0.9600 .
C28 H28C 0.9600 .
C29 H29A 0.9600 .
C29 H29B 0.9600 .
C29 H29C 0.9600 .
O6A C27A 1.223(6) .
O6A Na1 2.326(4) .
C27A N11A 1.338(6) .
C27A H27A 0.9300 .
N11A C29A 1.431(7) .
N11A C28A 1.463(6) .
C28A H28D 0.9600 .
C28A H28E 0.9600 .
C28A H28F 0.9600 .
C29A H29D 0.9600 .
C29A H29E 0.9600 .
C29A H29F 0.9600 .
Na1 O5 2.297(2) .
Na1 O2 2.370(2) 3_655
Na1 N5 2.545(3) .
Na1 Zn2 3.4881(14) .
Na1 Zn1 3.6815(15) .
Na1 H5A 2.65(3) .
N1 Zn1 2.136(2) .
N2 Zn1 2.0633(19) .
N3 Zn1 2.411(2) .
N4 Zn2 2.029(2) .
N6 Zn2 2.159(2) .
N7 Zn2 2.054(2) .
N8 Zn2 2.230(2) .
N9 Zn1 2.033(2) .
O5 Zn1 1.9227(17) .
O5 Zn2 1.9551(16) .
O5 H5A 0.890(17) .
Zn1 Zn2 3.1390(9) .
